data_7031299
loop_
_publ_author_name
'Karmel, Isabell S. R.'
'Elkin, Tatyana'
'Fridman, Natalia'
'Eisen, Moris S.'

_publ_section_title
;
 Dimethylsilyl bis(amidinate)actinide complexes: synthesis and reactivity
 towards oxygen containing substrates.
;
_journal_issue 29
_journal_name_full 'Dalton transactions (Cambridge, England : 2003)'
_journal_page_first 11376
_journal_page_last 11387
_journal_paper_doi 10.1039/c4dt01361a
_journal_volume 43
_journal_year 2014
_chemical_formula_sum 'C37 H55 Cl3 N6 Si2 U'
_chemical_formula_weight 984.43
_chemical_name_common moris347
_chemical_name_systematic
; 
 ? 
;
_space_group_IT_number 14
_symmetry_cell_setting monoclinic
_symmetry_space_group_name_Hall '-P 2ybc'
_symmetry_space_group_name_H-M 'P 1 21/c 1'
_atom_sites_solution_hydrogens geom
_atom_sites_solution_primary direct
_atom_sites_solution_secondary difmap
_audit_creation_method SHELXL-97
_cell_angle_alpha 90.00
_cell_angle_beta 109.1960(9)
_cell_angle_gamma 90.00
_cell_formula_units_Z 4
_cell_length_a 19.5150(4)
_cell_length_b 10.5640(2)
_cell_length_c 22.4540(4)
_cell_measurement_reflns_used 10426
_cell_measurement_temperature 240(2)
_cell_measurement_theta_max 28.69
_cell_measurement_theta_min 0.96
_cell_volume 4371.66(15)
_computing_cell_refinement 'DENZO HKL2000 (Otwinowski & Minor 1997)'
_computing_data_collection 'Collect (Nonius, 2006)'
_computing_data_reduction 'DENZO HKL2000 (Otwinowski & Minor 1997)'
_computing_structure_refinement 'SHELXL-97 (Sheldrick, 1997)'
_computing_structure_solution 'SHELXS-97 (Sheldrick, 1990)'
_diffrn_ambient_temperature 240(2)
_diffrn_measured_fraction_theta_full 0.999
_diffrn_measured_fraction_theta_max 0.999
_diffrn_measurement_device_type 'Nonius KappaCCD'
_diffrn_measurement_method 'phi- and omega-scans'
_diffrn_radiation_monochromator graphite
_diffrn_radiation_source 'fine-focus sealed tube'
_diffrn_radiation_type MoK\a
_diffrn_radiation_wavelength 0.71073
_diffrn_reflns_av_R_equivalents 0.0000
_diffrn_reflns_av_sigmaI/netI 0.0406
_diffrn_reflns_limit_h_max 23
_diffrn_reflns_limit_h_min 0
_diffrn_reflns_limit_k_max 12
_diffrn_reflns_limit_k_min 0
_diffrn_reflns_limit_l_max 25
_diffrn_reflns_limit_l_min -26
_diffrn_reflns_number 7747
_diffrn_reflns_theta_full 25.05
_diffrn_reflns_theta_max 25.05
_diffrn_reflns_theta_min 1.10
_diffrn_standards_interval_count 01s
_diffrn_standards_number 0
_exptl_absorpt_coefficient_mu 3.983
_exptl_absorpt_correction_T_max 0.604
_exptl_absorpt_correction_T_min -0.788
_exptl_absorpt_correction_type multi-scan
_exptl_absorpt_process_details
;
'HKL Scalepack (Otwinowski & Minor 1997)'
;
_exptl_crystal_colour green
_exptl_crystal_density_diffrn 1.496
_exptl_crystal_density_method 'not measured'
_exptl_crystal_description prism
_exptl_crystal_F_000 1960
_exptl_crystal_size_max 0.3
_exptl_crystal_size_mid 0.3
_exptl_crystal_size_min 0.18
_refine_diff_density_max 0.604
_refine_diff_density_min -0.788
_refine_diff_density_rms 0.099
_refine_ls_extinction_method none
_refine_ls_goodness_of_fit_ref 1.028
_refine_ls_hydrogen_treatment mixed
_refine_ls_matrix_type full
_refine_ls_number_parameters 442
_refine_ls_number_reflns 7747
_refine_ls_number_restraints 0
_refine_ls_restrained_S_all 1.028
_refine_ls_R_factor_all 0.0538
_refine_ls_R_factor_gt 0.0317
_refine_ls_shift/su_max 0.039
_refine_ls_shift/su_mean 0.002
_refine_ls_structure_factor_coef Fsqd
_refine_ls_weighting_details 'calc w=1/[\s^2^(Fo^2^)+(0.0339P)^2^+3.8540P] where P=(Fo^2^+2Fc^2^)/3'
_refine_ls_weighting_scheme calc
_refine_ls_wR_factor_gt 0.0692
_refine_ls_wR_factor_ref 0.0759
_reflns_number_gt 5803
_reflns_number_total 7747
_reflns_threshold_expression >2sigma(I)
_cod_data_source_file c4dt01361a2.cif
_cod_data_source_block moris347
_cod_depositor_comments 'Adding full bibliography for 7031298--7031301.cif.'
_cod_original_cell_volume 4371.66(14)
_cod_original_sg_symbol_H-M 'P 21/c'
_cod_database_code 7031299

loop_
_symmetry_equiv_pos_as_xyz
'x, y, z'
'-x, y+1/2, -z+1/2'
'-x, -y, -z'
'x, -y-1/2, z-1/2'

loop_
_atom_site_label
_atom_site_type_symbol
_atom_site_fract_x
_atom_site_fract_y
_atom_site_fract_z
_atom_site_U_iso_or_equiv
_atom_site_adp_type
_atom_site_occupancy
_atom_site_symmetry_multiplicity
_atom_site_calc_flag
_atom_site_refinement_flags
U1 U 0.264826(9) 0.242969(15) 0.354608(7) 0.02769(7) Uani 1 1 d .
Si1 Si 0.19765(7) 0.51705(11) 0.40946(6) 0.0307(3) Uani 1 1 d .
Si2 Si 0.32579(7) 0.47288(12) 0.28343(6) 0.0358(3) Uani 1 1 d .
Cl1 Cl 0.14687(8) 0.21018(14) 0.25735(6) 0.0561(4) Uani 1 1 d .
Cl2 Cl 0.31112(8) 0.03891(13) 0.30969(8) 0.0666(4) Uani 1 1 d .
Cl3 Cl 0.36810(7) 0.21374(16) 0.46424(6) 0.0613(4) Uani 1 1 d .
N1 N 0.1956(2) 0.1477(3) 0.41860(16) 0.0325(9) Uani 1 1 d .
N2 N 0.2061(2) 0.3576(3) 0.41334(16) 0.0335(9) Uani 1 1 d .
N3 N 0.1496(2) 0.5519(3) 0.32747(16) 0.0306(8) Uani 1 1 d .
N4 N 0.24771(19) 0.4621(3) 0.30614(16) 0.0295(8) Uani 1 1 d .
N5 N 0.3696(2) 0.3469(3) 0.33126(17) 0.0336(9) Uani 1 1 d .
N6 N 0.4606(2) 0.1995(4) 0.36621(19) 0.0412(10) Uani 1 1 d .
H6 H 0.4255 0.1323 0.3558 0.049 Uiso 1 1 d R
C1 C 0.1844(3) 0.0218(4) 0.4426(2) 0.0415(12) Uani 1 1 d .
C2 C 0.2060(4) -0.0705(5) 0.4008(3) 0.078(2) Uani 1 1 d .
H2A H 0.2000 -0.1559 0.4129 0.093 Uiso 1 1 d R
H2B H 0.2556 -0.0570 0.4037 0.093 Uiso 1 1 d R
H2C H 0.1751 -0.0565 0.3582 0.093 Uiso 1 1 d R
C3 C 0.2337(3) 0.0053(5) 0.5107(3) 0.0703(19) Uani 1 1 d .
H3A H 0.2265 -0.0766 0.5262 0.084 Uiso 1 1 d R
H3B H 0.2228 0.0697 0.5364 0.084 Uiso 1 1 d R
H3C H 0.2832 0.0135 0.5123 0.084 Uiso 1 1 d R
C4 C 0.1061(3) -0.0033(5) 0.4380(3) 0.0535(14) Uani 1 1 d .
H4A H 0.1019 -0.0864 0.4538 0.064 Uiso 1 1 d R
H4B H 0.0751 0.0029 0.3949 0.064 Uiso 1 1 d R
H4C H 0.0919 0.0588 0.4629 0.064 Uiso 1 1 d R
C5 C 0.1863(2) 0.2577(4) 0.43956(17) 0.0282(10) Uani 1 1 d .
C6 C 0.1521(3) 0.2826(4) 0.4915(2) 0.0356(11) Uani 1 1 d .
C7 C 0.1981(3) 0.3101(5) 0.5516(2) 0.0531(15) Uani 1 1 d .
H7 H 0.2495 0.3059 0.5594 0.064 Uiso 1 1 d R
C8 C 0.1693(5) 0.3384(6) 0.5985(3) 0.076(2) Uani 1 1 d .
H8 H 0.2003 0.3571 0.6405 0.091 Uiso 1 1 d R
C9 C 0.0962(5) 0.3408(6) 0.5861(3) 0.084(2) Uani 1 1 d .
H9 H 0.0765 0.3595 0.6191 0.101 Uiso 1 1 d R
C10 C 0.0504(4) 0.3166(6) 0.5267(3) 0.076(2) Uani 1 1 d .
H10 H -0.0011 0.3211 0.5177 0.091 Uiso 1 1 d R
C11 C 0.0775(3) 0.2862(5) 0.4790(3) 0.0503(14) Uani 1 1 d .
H11 H 0.0459 0.2675 0.4372 0.060 Uiso 1 1 d R
C12 C 0.1541(3) 0.5883(4) 0.4646(2) 0.0416(12) Uani 1 1 d .
H12A H 0.1819 0.5669 0.5073 0.050 Uiso 1 1 d R
H12B H 0.1057 0.5560 0.4549 0.050 Uiso 1 1 d R
H12C H 0.1524 0.6787 0.4598 0.050 Uiso 1 1 d R
C13 C 0.2888(3) 0.5920(5) 0.4334(2) 0.0446(13) Uani 1 1 d .
H13A H 0.3152 0.5604 0.4072 0.053 Uiso 1 1 d R
H13B H 0.3147 0.5721 0.4767 0.053 Uiso 1 1 d R
H13C H 0.2835 0.6821 0.4285 0.053 Uiso 1 1 d R
C14 C 0.0682(2) 0.5750(4) 0.3022(2) 0.0355(11) Uani 1 1 d .
C15 C 0.0511(3) 0.7071(5) 0.3210(2) 0.0493(14) Uani 1 1 d .
H15A H -0.0003 0.7212 0.3049 0.059 Uiso 1 1 d R
H15B H 0.0753 0.7697 0.3041 0.059 Uiso 1 1 d R
H15C H 0.0677 0.7131 0.3661 0.059 Uiso 1 1 d R
C16 C 0.0332(3) 0.4715(5) 0.3304(2) 0.0457(13) Uani 1 1 d .
H16A H -0.0186 0.4820 0.3157 0.055 Uiso 1 1 d R
H16B H 0.0512 0.4781 0.3755 0.055 Uiso 1 1 d R
H16C H 0.0451 0.3897 0.3179 0.055 Uiso 1 1 d R
C17 C 0.0338(3) 0.5617(5) 0.2307(2) 0.0522(14) Uani 1 1 d .
H17A H -0.0175 0.5773 0.2182 0.063 Uiso 1 1 d R
H17B H 0.0422 0.4777 0.2184 0.063 Uiso 1 1 d R
H17C H 0.0559 0.6220 0.2107 0.063 Uiso 1 1 d R
C18 C 0.1922(2) 0.5379(4) 0.29003(19) 0.0298(10) Uani 1 1 d .
C19 C 0.1775(3) 0.6212(5) 0.2329(2) 0.0381(12) Uani 1 1 d .
C20 C 0.1598(3) 0.5719(6) 0.1727(2) 0.0547(15) Uani 1 1 d .
H20 H 0.1572 0.4816 0.1674 0.066 Uiso 1 1 d R
C21 C 0.1461(4) 0.6542(8) 0.1217(3) 0.079(2) Uani 1 1 d .
H21 H 0.1326 0.6241 0.0791 0.095 Uiso 1 1 d R
C22 C 0.1514(4) 0.7823(8) 0.1316(3) 0.087(2) Uani 1 1 d .
H22 H 0.1407 0.8379 0.0959 0.104 Uiso 1 1 d R
C23 C 0.1708(4) 0.8315(6) 0.1906(3) 0.0700(18) Uani 1 1 d .
H23 H 0.1779 0.9208 0.1979 0.084 Uiso 1 1 d R
C24 C 0.1824(3) 0.7519(4) 0.2417(2) 0.0462(13) Uani 1 1 d .
H24 H 0.1932 0.7855 0.2835 0.055 Uiso 1 1 d R
C25 C 0.3667(3) 0.6327(5) 0.2993(3) 0.0588(15) Uani 1 1 d .
H25A H 0.3750 0.6632 0.2620 0.071 Uiso 1 1 d R
H25B H 0.4121 0.6278 0.3332 0.071 Uiso 1 1 d R
H25C H 0.3348 0.6896 0.3108 0.071 Uiso 1 1 d R
C26 C 0.3130(3) 0.4240(5) 0.2011(2) 0.0537(15) Uani 1 1 d .
H26A H 0.3304 0.4897 0.1802 0.064 Uiso 1 1 d R
H26B H 0.2623 0.4101 0.1794 0.064 Uiso 1 1 d R
H26C H 0.3393 0.3473 0.2010 0.064 Uiso 1 1 d R
C27 C 0.4392(3) 0.3170(5) 0.3479(2) 0.0342(11) Uani 1 1 d .
C28 C 0.4949(3) 0.4124(5) 0.3451(2) 0.0449(13) Uani 1 1 d .
C29 C 0.5179(3) 0.4152(6) 0.2936(3) 0.0625(17) Uani 1 1 d .
H29 H 0.4993 0.3539 0.2607 0.075 Uiso 1 1 d R
C30 C 0.5672(4) 0.5068(9) 0.2899(4) 0.101(3) Uani 1 1 d .
H30 H 0.5837 0.5098 0.2541 0.121 Uiso 1 1 d R
C31 C 0.5921(5) 0.5915(10) 0.3369(5) 0.125(4) Uani 1 1 d .
H31 H 0.6268 0.6551 0.3357 0.150 Uiso 1 1 d R
C32 C 0.5696(5) 0.5908(8) 0.3884(4) 0.106(3) Uani 1 1 d .
H32 H 0.5867 0.6525 0.4213 0.127 Uiso 1 1 d R
C33 C 0.5196(3) 0.4998(6) 0.3927(3) 0.0670(18) Uani 1 1 d .
H33 H 0.5024 0.4974 0.4281 0.080 Uiso 1 1 d R
C34 C 0.5336(3) 0.1443(5) 0.4020(2) 0.0509(14) Uani 1 1 d .
C35 C 0.5893(4) 0.1657(8) 0.3697(3) 0.095(3) Uani 1 1 d .
H35A H 0.6351 0.1304 0.3945 0.114 Uiso 1 1 d R
H35B H 0.5947 0.2550 0.3646 0.114 Uiso 1 1 d R
H35C H 0.5731 0.1257 0.3290 0.114 Uiso 1 1 d R
C36 C 0.5184(4) 0.0043(6) 0.4042(3) 0.087(2) Uani 1 1 d .
H36A H 0.5621 -0.0407 0.4265 0.104 Uiso 1 1 d R
H36B H 0.4996 -0.0268 0.3617 0.104 Uiso 1 1 d R
H36C H 0.4831 -0.0084 0.4249 0.104 Uiso 1 1 d R
C37 C 0.5596(3) 0.1971(7) 0.4682(3) 0.079(2) Uani 1 1 d .
H37A H 0.6065 0.1631 0.4912 0.094 Uiso 1 1 d R
H37B H 0.5260 0.1768 0.4899 0.094 Uiso 1 1 d R
H37C H 0.5630 0.2874 0.4652 0.094 Uiso 1 1 d R

loop_
_atom_site_aniso_label
_atom_site_aniso_U_11
_atom_site_aniso_U_22
_atom_site_aniso_U_33
_atom_site_aniso_U_23
_atom_site_aniso_U_13
_atom_site_aniso_U_12
U1 0.02719(10) 0.02966(10) 0.02878(10) -0.00035(8) 0.01269(7) 0.00145(8)
Si1 0.0344(8) 0.0286(6) 0.0299(6) -0.0020(5) 0.0115(6) 0.0014(5)
Si2 0.0310(8) 0.0370(7) 0.0426(7) 0.0073(6) 0.0163(6) 0.0016(6)
Cl1 0.0430(8) 0.0709(9) 0.0431(7) -0.0051(6) -0.0013(6) -0.0122(7)
Cl2 0.0543(10) 0.0486(8) 0.1100(12) -0.0326(8) 0.0445(9) -0.0073(7)
Cl3 0.0367(8) 0.1058(12) 0.0369(7) 0.0148(7) 0.0061(6) 0.0084(8)
N1 0.040(2) 0.029(2) 0.033(2) 0.0028(16) 0.0173(18) 0.0027(17)
N2 0.041(2) 0.031(2) 0.035(2) 0.0019(17) 0.0222(19) 0.0047(18)
N3 0.028(2) 0.030(2) 0.034(2) 0.0011(16) 0.0108(17) 0.0049(16)
N4 0.026(2) 0.0289(19) 0.034(2) 0.0018(16) 0.0106(17) 0.0011(16)
N5 0.024(2) 0.035(2) 0.045(2) 0.0016(17) 0.0150(18) 0.0016(17)
N6 0.025(2) 0.045(2) 0.054(3) 0.002(2) 0.014(2) 0.0059(18)
C1 0.049(3) 0.029(2) 0.053(3) 0.010(2) 0.025(3) 0.001(2)
C2 0.123(6) 0.035(3) 0.107(5) 0.003(3) 0.080(5) -0.005(4)
C3 0.067(4) 0.053(4) 0.077(4) 0.033(3) 0.005(3) -0.005(3)
C4 0.053(4) 0.040(3) 0.067(4) 0.003(3) 0.020(3) -0.009(3)
C5 0.035(3) 0.030(2) 0.0148(18) 0.0009(18) 0.0029(17) 0.003(2)
C6 0.050(3) 0.026(2) 0.037(3) 0.0060(19) 0.024(2) 0.009(2)
C7 0.066(4) 0.059(3) 0.039(3) 0.009(3) 0.024(3) 0.016(3)
C8 0.124(7) 0.068(4) 0.045(3) 0.001(3) 0.042(4) 0.027(4)
C9 0.134(8) 0.079(5) 0.076(5) 0.013(4) 0.083(5) 0.038(5)
C10 0.078(5) 0.081(5) 0.099(5) 0.017(4) 0.071(5) 0.022(4)
C11 0.050(4) 0.049(3) 0.062(3) 0.009(3) 0.033(3) 0.008(3)
C12 0.054(3) 0.034(3) 0.041(3) -0.003(2) 0.021(2) 0.007(2)
C13 0.047(3) 0.040(3) 0.044(3) -0.006(2) 0.011(2) -0.001(2)
C14 0.026(3) 0.040(3) 0.041(3) 0.001(2) 0.013(2) 0.004(2)
C15 0.040(3) 0.048(3) 0.056(3) 0.002(2) 0.010(3) 0.016(2)
C16 0.031(3) 0.050(3) 0.059(3) -0.003(3) 0.020(3) -0.005(2)
C17 0.029(3) 0.071(4) 0.049(3) -0.003(3) 0.001(2) 0.001(3)
C18 0.029(3) 0.027(2) 0.033(2) -0.0028(18) 0.010(2) -0.005(2)
C19 0.031(3) 0.051(3) 0.035(3) 0.005(2) 0.015(2) 0.012(2)
C20 0.050(4) 0.075(4) 0.040(3) 0.006(3) 0.016(3) 0.023(3)
C21 0.088(5) 0.116(6) 0.038(3) 0.007(4) 0.030(3) 0.033(5)
C22 0.096(6) 0.108(6) 0.062(4) 0.044(4) 0.034(4) 0.035(5)
C23 0.075(5) 0.060(4) 0.082(5) 0.030(3) 0.035(4) 0.010(3)
C24 0.048(3) 0.043(3) 0.052(3) 0.018(2) 0.022(3) 0.012(3)
C25 0.050(4) 0.039(3) 0.094(4) 0.008(3) 0.034(3) -0.003(3)
C26 0.045(3) 0.077(4) 0.047(3) 0.012(3) 0.026(3) 0.010(3)
C27 0.029(3) 0.047(3) 0.029(2) -0.005(2) 0.012(2) -0.002(2)
C28 0.026(3) 0.059(3) 0.047(3) 0.005(3) 0.009(2) -0.001(2)
C29 0.036(3) 0.095(5) 0.062(4) 0.016(3) 0.022(3) -0.005(3)
C30 0.042(4) 0.161(8) 0.101(6) 0.053(6) 0.027(4) -0.011(5)
C31 0.079(6) 0.146(9) 0.120(8) 0.051(7) -0.009(6) -0.066(6)
C32 0.087(6) 0.088(6) 0.106(6) -0.001(5) -0.016(5) -0.038(5)
C33 0.061(4) 0.069(4) 0.061(4) -0.004(3) 0.006(3) -0.020(3)
C34 0.035(3) 0.063(4) 0.052(3) 0.012(3) 0.010(3) 0.022(3)
C35 0.052(4) 0.150(7) 0.097(5) 0.047(5) 0.043(4) 0.051(5)
C36 0.075(5) 0.070(5) 0.097(5) 0.025(4) 0.003(4) 0.028(4)
C37 0.043(4) 0.101(5) 0.077(5) 0.004(4) -0.001(3) 0.015(4)

loop_
_atom_type_symbol
_atom_type_description
_atom_type_scat_dispersion_real
_atom_type_scat_dispersion_imag
_atom_type_scat_source
C C 0.0033 0.0016 'International Tables Vol C Tables 4.2.6.8 and 6.1.1.4'
H H 0.0000 0.0000 'International Tables Vol C Tables 4.2.6.8 and 6.1.1.4'
Cl Cl 0.1484 0.1585 'International Tables Vol C Tables 4.2.6.8 and 6.1.1.4'
N N 0.0061 0.0033 'International Tables Vol C Tables 4.2.6.8 and 6.1.1.4'
Si Si 0.0817 0.0704 'International Tables Vol C Tables 4.2.6.8 and 6.1.1.4'
U U -9.6767 9.6646 'International Tables Vol C Tables 4.2.6.8 and 6.1.1.4'

loop_
_geom_angle_atom_site_label_1
_geom_angle_atom_site_label_2
_geom_angle_atom_site_label_3
_geom_angle
N2 U1 N1 54.95(13)
N2 U1 N5 118.10(13)
N1 U1 N5 158.11(12)
N2 U1 N4 75.53(12)
N1 U1 N4 126.75(12)
N5 U1 N4 60.96(11)
N2 U1 Cl1 94.51(10)
N1 U1 Cl1 86.15(9)
N5 U1 Cl1 115.70(9)
N4 U1 Cl1 78.89(8)
N2 U1 Cl3 84.30(9)
N1 U1 Cl3 78.86(9)
N5 U1 Cl3 79.75(9)
N4 U1 Cl3 117.41(9)
Cl1 U1 Cl3 162.50(5)
N2 U1 Cl2 156.94(10)
N1 U1 Cl2 102.00(9)
N5 U1 Cl2 82.77(9)
N4 U1 Cl2 126.21(9)
Cl1 U1 Cl2 83.79(5)
Cl3 U1 Cl2 90.49(5)
N2 U1 C5 27.93(12)
N1 U1 C5 27.22(11)
N5 U1 C5 140.84(12)
N4 U1 C5 102.49(11)
Cl1 U1 C5 92.70(9)
Cl3 U1 C5 78.08(9)
Cl2 U1 C5 129.02(9)
N2 U1 Si2 102.15(9)
N1 U1 Si2 156.82(9)
N5 U1 Si2 30.94(8)
N4 U1 Si2 31.33(9)
Cl1 U1 Si2 92.91(4)
Cl3 U1 Si2 104.43(4)
Cl2 U1 Si2 100.91(4)
C5 U1 Si2 130.07(9)
N2 Si1 N3 105.33(17)
N2 Si1 C13 110.0(2)
N3 Si1 C13 109.5(2)
N2 Si1 C12 115.0(2)
N3 Si1 C12 113.3(2)
C13 Si1 C12 103.7(2)
N5 Si2 N4 93.90(17)
N5 Si2 C25 118.9(2)
N4 Si2 C25 111.2(2)
N5 Si2 C26 106.2(2)
N4 Si2 C26 115.1(2)
C25 Si2 C26 110.7(3)
N5 Si2 U1 47.95(13)
N4 Si2 U1 48.35(11)
C25 Si2 U1 140.43(19)
C26 Si2 U1 108.82(18)
C5 N1 C1 128.5(4)
C5 N1 U1 90.8(3)
C1 N1 U1 138.5(3)
C5 N2 Si1 141.1(3)
C5 N2 U1 96.1(3)
Si1 N2 U1 122.79(19)
C18 N3 C14 123.9(3)
C18 N3 Si1 112.8(3)
C14 N3 Si1 122.8(3)
C18 N4 Si2 126.9(3)
C18 N4 U1 131.5(3)
Si2 N4 U1 100.32(16)
C27 N5 Si2 127.3(3)
C27 N5 U1 131.6(3)
Si2 N5 U1 101.11(17)
C27 N6 C34 132.3(4)
C27 N6 H6 119.2
C34 N6 H6 108.5
N1 C1 C2 104.5(4)
N1 C1 C4 113.4(4)
C2 C1 C4 108.9(5)
N1 C1 C3 110.5(4)
C2 C1 C3 109.7(5)
C4 C1 C3 109.7(4)
C1 C2 H2A 110.3
C1 C2 H2B 110.1
H2A C2 H2B 109.5
C1 C2 H2C 108.0
H2A C2 H2C 109.5
H2B C2 H2C 109.5
C1 C3 H3A 110.4
C1 C3 H3B 109.2
H3A C3 H3B 109.5
C1 C3 H3C 108.8
H3A C3 H3C 109.5
H3B C3 H3C 109.5
C1 C4 H4A 109.9
C1 C4 H4B 110.1
H4A C4 H4B 109.5
C1 C4 H4C 108.4
H4A C4 H4C 109.5
H4B C4 H4C 109.5
N1 C5 N2 117.3(4)
N1 C5 C6 125.2(4)
N2 C5 C6 117.4(4)
N1 C5 U1 61.9(2)
N2 C5 U1 56.0(2)
C6 C5 U1 170.7(3)
C7 C6 C11 119.5(5)
C7 C6 C5 118.0(5)
C11 C6 C5 122.4(4)
C8 C7 C6 119.5(6)
C8 C7 H7 122.3
C6 C7 H7 118.2
C9 C8 C7 120.8(6)
C9 C8 H8 118.4
C7 C8 H8 120.8
C8 C9 C10 120.1(6)
C8 C9 H9 120.3
C10 C9 H9 119.5
C9 C10 C11 120.5(7)
C9 C10 H10 120.0
C11 C10 H10 119.5
C10 C11 C6 119.6(6)
C10 C11 H11 121.4
C6 C11 H11 119.0
Si1 C12 H12A 109.5
Si1 C12 H12B 109.5
H12A C12 H12B 109.5
Si1 C12 H12C 109.4
H12A C12 H12C 109.5
H12B C12 H12C 109.5
Si1 C13 H13A 109.3
Si1 C13 H13B 109.6
H13A C13 H13B 109.5
Si1 C13 H13C 109.5
H13A C13 H13C 109.5
H13B C13 H13C 109.5
N3 C14 C15 109.9(4)
N3 C14 C17 115.0(4)
C15 C14 C17 108.3(4)
N3 C14 C16 106.5(4)
C15 C14 C16 111.7(4)
C17 C14 C16 105.4(4)
C14 C15 H15A 109.6
C14 C15 H15B 109.9
H15A C15 H15B 109.5
C14 C15 H15C 108.9
H15A C15 H15C 109.5
H15B C15 H15C 109.5
C14 C16 H16A 109.7
C14 C16 H16B 109.0
H16A C16 H16B 109.5
C14 C16 H16C 109.7
H16A C16 H16C 109.5
H16B C16 H16C 109.5
C14 C17 H17A 110.4
C14 C17 H17B 109.3
H17A C17 H17B 109.5
C14 C17 H17C 108.7
H17A C17 H17C 109.5
H17B C17 H17C 109.5
N4 C18 N3 120.9(4)
N4 C18 C19 120.4(4)
N3 C18 C19 118.4(4)
C20 C19 C24 119.7(5)
C20 C19 C18 122.1(5)
C24 C19 C18 118.3(4)
C19 C20 C21 119.2(6)
C19 C20 H20 118.6
C21 C20 H20 122.2
C22 C21 C20 120.0(6)
C22 C21 H21 118.1
C20 C21 H21 121.9
C23 C22 C21 121.2(6)
C23 C22 H22 119.8
C21 C22 H22 119.0
C22 C23 C24 119.8(6)
C22 C23 H23 121.4
C24 C23 H23 118.8
C23 C24 C19 120.0(5)
C23 C24 H24 120.8
C19 C24 H24 119.2
Si2 C25 H25A 108.8
Si2 C25 H25B 109.4
H25A C25 H25B 109.5
Si2 C25 H25C 110.2
H25A C25 H25C 109.5
H25B C25 H25C 109.5
Si2 C26 H26A 109.4
Si2 C26 H26B 109.1
H26A C26 H26B 109.5
Si2 C26 H26C 109.9
H26A C26 H26C 109.5
H26B C26 H26C 109.5
N5 C27 N6 119.9(4)
N5 C27 C28 121.2(4)
N6 C27 C28 118.8(4)
C29 C28 C33 120.8(6)
C29 C28 C27 119.6(5)
C33 C28 C27 119.6(5)
C28 C29 C30 119.5(7)
C28 C29 H29 119.2
C30 C29 H29 121.2
C31 C30 C29 119.7(8)
C31 C30 H30 120.0
C29 C30 H30 120.3
C30 C31 C32 121.7(8)
C30 C31 H31 121.3
C32 C31 H31 117.0
C31 C32 C33 119.3(8)
C31 C32 H32 121.4
C33 C32 H32 119.2
C28 C33 C32 119.0(7)
C28 C33 H33 119.8
C32 C33 H33 121.3
N6 C34 C35 113.0(4)
N6 C34 C37 109.5(4)
C35 C34 C37 110.9(6)
N6 C34 C36 103.6(5)
C35 C34 C36 110.0(6)
C37 C34 C36 109.6(5)
C34 C35 H35A 110.0
C34 C35 H35B 109.3
H35A C35 H35B 109.5
C34 C35 H35C 109.1
H35A C35 H35C 109.5
H35B C35 H35C 109.5
C34 C36 H36A 110.5
C34 C36 H36B 108.5
H36A C36 H36B 109.5
C34 C36 H36C 109.4
H36A C36 H36C 109.5
H36B C36 H36C 109.5
C34 C37 H37A 110.0
C34 C37 H37B 110.6
H37A C37 H37B 109.5
C34 C37 H37C 107.8
H37A C37 H37C 109.5
H37B C37 H37C 109.5

loop_
_geom_bond_atom_site_label_1
_geom_bond_atom_site_label_2
_geom_bond_distance
U1 N2 2.349(4)
U1 N1 2.486(4)
U1 N5 2.523(4)
U1 N4 2.533(3)
U1 Cl1 2.6233(12)
U1 Cl3 2.6372(12)
U1 Cl2 2.6608(13)
U1 C5 2.817(4)
U1 Si2 3.3345(13)
Si1 N2 1.691(4)
Si1 N3 1.808(4)
Si1 C13 1.857(5)
Si1 C12 1.874(5)
Si2 N5 1.747(4)
Si2 N4 1.762(4)
Si2 C25 1.852(5)
Si2 C26 1.856(5)
N1 C5 1.289(5)
N1 C1 1.478(6)
N2 C5 1.327(5)
N3 C18 1.370(6)
N3 C14 1.520(6)
N4 C18 1.300(5)
N5 C27 1.322(6)
N6 C27 1.331(6)
N6 C34 1.505(6)
N6 H6 0.9599
C1 C2 1.507(7)
C1 C4 1.521(7)
C1 C3 1.524(7)
C2 H2A 0.9600
C2 H2B 0.9600
C2 H2C 0.9601
C3 H3A 0.9601
C3 H3B 0.9601
C3 H3C 0.9600
C4 H4A 0.9600
C4 H4B 0.9600
C4 H4C 0.9599
C5 C6 1.545(6)
C6 C7 1.384(7)
C6 C11 1.389(7)
C7 C8 1.380(8)
C7 H7 0.9599
C8 C9 1.360(10)
C8 H8 0.9600
C9 C10 1.364(10)
C9 H9 0.9599
C10 C11 1.379(8)
C10 H10 0.9601
C11 H11 0.9600
C12 H12A 0.9602
C12 H12B 0.9599
C12 H12C 0.9601
C13 H13A 0.9599
C13 H13B 0.9600
C13 H13C 0.9600
C14 C15 1.526(6)
C14 C17 1.528(6)
C14 C16 1.534(6)
C15 H15A 0.9600
C15 H15B 0.9601
C15 H15C 0.9600
C16 H16A 0.9600
C16 H16B 0.9599
C16 H16C 0.9600
C17 H17A 0.9601
C17 H17B 0.9599
C17 H17C 0.9600
C18 C19 1.503(6)
C19 C20 1.383(7)
C19 C24 1.394(6)
C20 C21 1.391(8)
C20 H20 0.9600
C21 C22 1.370(10)
C21 H21 0.9600
C22 C23 1.356(9)
C22 H22 0.9600
C23 C24 1.379(7)
C23 H23 0.9600
C24 H24 0.9600
C25 H25A 0.9599
C25 H25B 0.9601
C25 H25C 0.9600
C26 H26A 0.9598
C26 H26B 0.9601
C26 H26C 0.9600
C27 C28 1.499(7)
C28 C29 1.373(7)
C28 C33 1.374(7)
C29 C30 1.386(9)
C29 H29 0.9601
C30 C31 1.348(12)
C30 H30 0.9599
C31 C32 1.365(12)
C31 H31 0.9600
C32 C33 1.395(9)
C32 H32 0.9600
C33 H33 0.9599
C34 C35 1.508(8)
C34 C37 1.511(8)
C34 C36 1.513(8)
C35 H35A 0.9600
C35 H35B 0.9601
C35 H35C 0.9601
C36 H36A 0.9600
C36 H36B 0.9601
C36 H36C 0.9600
C37 H37A 0.9602
C37 H37B 0.9602
C37 H37C 0.9600
